data_4323847
loop_
_publ_author_name
'Stefan Greulich'
'Wolfgang Kaim'
'Andreas F. Stange'
'Hermann Stoll'
'Jan Fiedler'
'Stanislav Z\'ali\<s'

_publ_contact_author
;
        Prof. Dr. W. Kaim
        Institut f\"ur Anorganische Chemie
        Universit\"at Stuttgart
        Pfaffenwaldring 55
        70550 Stuttgart
        Bundesrepublik Deutschland
;
_publ_contact_author_email ak-kaim@rus.uni-stuttgart.de
_publ_contact_author_fax '049 711 685-4241'
_publ_contact_author_phone '049 711 685-4240'
_publ_section_title
;
 Cp*Ir(dab) (dab = 1,4-Bis(2,6-dimethylphenyl)-1,4-diazabutadiene): A
 Coordinatively Unsaturated Six-\p-Electron Metallaheteroaromatic
 Compound?
;
_journal_name_full 'Inorganic Chemistry'
_journal_page_first 3998
_journal_page_last 4002
_journal_paper_doi 10.1021/ic9514814
_journal_volume 35
_journal_year 1996
_chemical_formula_analytical 'C28 H35 Cl F6 Ir N2 P'
_chemical_formula_moiety 'C28 H35 Cl Ir N2 1+, F6 P 1-'
_chemical_formula_structural 'C28 H35 Cl F6 Ir N2 P'
_chemical_formula_sum 'C28 H35 Cl F6 Ir N2 P'
_chemical_formula_weight 772.20
_chemical_name_common '[Cp*IrCl(dab)](PF6)'
_chemical_name_systematic
; 
 ? 
;
_space_group_IT_number 62
_symmetry_cell_setting orthorhombic
_symmetry_space_group_name_Hall '-P 2ac 2n'
_symmetry_space_group_name_H-M 'P n m a'
_atom_sites_solution_hydrogens geom
_atom_sites_solution_primary direct
_atom_sites_solution_secondary difmap
_audit_creation_method SHELXL
_cell_angle_alpha 90.00
_cell_angle_beta 90.00
_cell_angle_gamma 90.00
_cell_formula_units_Z 4
_cell_length_a 16.187(2)
_cell_length_b 15.823(2)
_cell_length_c 11.6770(10)
_cell_measurement_temperature 173
_cell_volume 2990.8(6)
_computing_cell_refinement 'Siemens Diffractometer Software'
_computing_data_collection 'Siemens Diffractometer Software'
_computing_data_reduction 'SHELXTL-Plus XDISK'
_computing_molecular_graphics 'SHELXTL-Plus XP'
_computing_publication_material SHELXL-93
_computing_structure_refinement 'SHELXL-93 (Sheldrick, 1993)'
_computing_structure_solution 'SHELXS-86 (Sheldrick, 1990)'
_diffrn_ambient_temperature 173
_diffrn_radiation_monochromator graphite
_diffrn_radiation_source 'fine-focus sealed tube'
_diffrn_radiation_type MoK\a
_diffrn_radiation_wavelength 0.71073
_diffrn_reflns_av_R_equivalents 0.0389
_diffrn_reflns_av_sigmaI/netI 0.0649
_diffrn_reflns_limit_h_max 22
_diffrn_reflns_limit_h_min -14
_diffrn_reflns_limit_k_max 21
_diffrn_reflns_limit_k_min -21
_diffrn_reflns_limit_l_max 15
_diffrn_reflns_limit_l_min -4
_diffrn_reflns_number 5052
_diffrn_reflns_theta_max 29.00
_diffrn_reflns_theta_min 2.15
_exptl_absorpt_coefficient_mu 4.665
_exptl_absorpt_correction_type empirical
_exptl_absorpt_process_details psi-scans
_exptl_crystal_colour dark_green
_exptl_crystal_density_diffrn 1.715
_exptl_crystal_F_000 1520
_exptl_crystal_size_max 0.4
_exptl_crystal_size_mid 0.3
_exptl_crystal_size_min 0.3
_refine_diff_density_max 4.152
_refine_diff_density_min -5.061
_refine_diff_density_rms 0.267
_refine_ls_extinction_method none
_refine_ls_goodness_of_fit_all 1.041
_refine_ls_goodness_of_fit_obs 1.065
_refine_ls_hydrogen_treatment riding
_refine_ls_matrix_type full
_refine_ls_number_parameters 185
_refine_ls_number_reflns 4081
_refine_ls_number_restraints 0
_refine_ls_restrained_S_all 1.044
_refine_ls_restrained_S_obs 1.065
_refine_ls_R_factor_all 0.0843
_refine_ls_R_factor_obs 0.0588
_refine_ls_shift/esd_max 0.002
_refine_ls_shift/esd_mean 0.000
_refine_ls_structure_factor_coef Fsqd
_refine_ls_weighting_details 'w=1/[\s^2^(Fo^2^)+(0.1020P)^2^+7.2225P] where P=(Fo^2^+2Fc^2^)/3'
_refine_ls_weighting_scheme calc
_refine_ls_wR_factor_all 0.1644
_refine_ls_wR_factor_obs 0.1454
_reflns_number_observed 3098
_reflns_number_total 4083
_reflns_observed_criterion >2sigma(I)
_cod_data_source_file ic9514814_2.cif
_cod_data_source_block sgax
_cod_depositor_comments
;
The following automatic conversions were performed:

'_refine_ls_weighting_scheme' value 'calc
w=1/[\s^2^(Fo^2^)+(0.1020P)^2^+7.2225P] where P=(Fo^2^+2Fc^2^)/3' was
changed to 'calc'. New tag '_refine_ls_weighting_details' was
created. The value of the new tag was set to
'w=1/[\s^2^(Fo^2^)+(0.1020P)^2^+7.2225P] where P=(Fo^2^+2Fc^2^)/3'.

Automatic conversion script
Id: cif_fix_values 3143 2015-03-26 13:38:13Z robertas 
;
_cod_database_code 4323847

loop_
_symmetry_equiv_pos_as_xyz
'x, y, z'
'-x+1/2, -y, z+1/2'
'-x, y+1/2, -z'
'x+1/2, -y+1/2, -z+1/2'
'-x, -y, -z'
'x-1/2, y, -z-1/2'
'x, -y-1/2, z'
'-x-1/2, y-1/2, z-1/2'

loop_
_atom_site_aniso_label
_atom_site_aniso_U_11
_atom_site_aniso_U_22
_atom_site_aniso_U_33
_atom_site_aniso_U_23
_atom_site_aniso_U_13
_atom_site_aniso_U_12
Ir 0.0193(2) 0.0080(2) 0.0297(2) 0.000 0.0025(2) 0.000
Cl 0.0208(11) 0.0302(15) 0.054(2) 0.000 0.0014(12) 0.000
N 0.019(3) 0.016(3) 0.036(3) 0.002(3) 0.001(2) -0.003(2)
C7 0.046(5) 0.032(5) 0.088(8) 0.013(5) -0.005(5) -0.013(5)
C8 0.037(4) 0.015(4) 0.044(4) 0.004(3) 0.002(4) -0.004(4)
C9 0.068(7) 0.012(4) 0.054(5) 0.003(4) 0.002(5) -0.014(4)
C10 0.079(7) 0.018(4) 0.061(6) 0.003(4) 0.010(6) 0.010(5)
C11 0.050(5) 0.035(5) 0.065(6) 0.008(5) 0.005(5) 0.018(5)
C12 0.035(4) 0.022(4) 0.047(5) 0.006(4) 0.004(4) 0.010(4)
C13 0.034(4) 0.014(4) 0.038(4) 0.002(3) 0.000(3) 0.007(3)
C14 0.034(4) 0.041(6) 0.078(7) 0.000(5) -0.009(5) 0.005(4)
C15 0.033(4) 0.014(4) 0.037(4) 0.000(3) 0.004(3) -0.002(3)
P 0.040(2) 0.023(2) 0.042(2) 0.000 0.0043(14) 0.000
F1 0.184(10) 0.062(5) 0.088(5) 0.038(5) 0.013(7) -0.002(7)
F2 0.187(10) 0.100(7) 0.120(7) -0.058(6) 0.021(8) -0.041(8)
F3 0.033(5) 0.080(11) 0.423(31) 0.000 -0.012(11) 0.000
F4 0.049(6) 0.052(8) 0.331(23) 0.000 -0.005(11) 0.000

loop_
_atom_site_label
_atom_site_type_symbol
_atom_site_fract_x
_atom_site_fract_y
_atom_site_fract_z
_atom_site_U_iso_or_equiv
_atom_site_thermal_displace_type
_atom_site_occupancy
_atom_site_calc_flag
_atom_site_refinement_flags
_atom_site_disorder_group
Ir Ir 0.03608(2) 0.2500 0.20217(3) 0.0190(2) Uani 1 d S .
Cl Cl -0.1059(2) 0.2500 0.2460(3) 0.0350(6) Uani 1 d S .
N N 0.0486(3) 0.1686(4) 0.3422(6) 0.0234(12) Uani 1 d . .
C1 C 0.1384(14) 0.2500 0.0762(17) 0.029(4) Uiso 0.548(13) d SP 1
C2 C 0.0880(10) 0.1770(10) 0.0591(11) 0.023(3) Uiso 0.548(13) d P 1
C3 C 0.0064(10) 0.2052(10) 0.0290(13) 0.032(3) Uiso 0.548(13) d P 1
C4 C 0.2279(16) 0.2500 0.0899(23) 0.054(7) Uiso 0.548(13) d SP 1
H4A H 0.2446(16) 0.3002 0.1298(23) 0.081 Uiso 0.548(13) calc PR 1
H4B H 0.2537(16) 0.2486 0.0159(23) 0.081 Uiso 1.10(3) calc SPR 1
H4C H 0.2444(16) 0.2012 0.1330(23) 0.081 Uiso 0.548(13) calc PR 1
C5 C 0.1168(13) 0.0860(13) 0.0577(18) 0.059(6) Uiso 0.548(13) d P 1
H5A H 0.1446(13) 0.0746(13) -0.0132(18) 0.089 Uiso 0.548(13) calc PR 1
H5B H 0.0700(13) 0.0492(13) 0.0650(18) 0.089 Uiso 0.548(13) calc PR 1
H5C H 0.1540(13) 0.0766(13) 0.1204(18) 0.089 Uiso 0.548(13) calc PR 1
C6 C -0.0632(14) 0.1496(16) -0.0079(21) 0.071(7) Uiso 0.548(13) d P 1
H6A H -0.0500(14) 0.0918(16) 0.0091(21) 0.107 Uiso 0.548(13) calc PR 1
H6B H -0.0718(14) 0.1558(16) -0.0888(21) 0.107 Uiso 0.548(13) calc PR 1
H6C H -0.1126(14) 0.1655(16) 0.0322(21) 0.107 Uiso 0.548(13) calc PR 1
C1A C 0.0059(18) 0.2500 0.0197(23) 0.032(6) Uiso 0.452(13) d SP 2
C2A C 0.0565(11) 0.1787(12) 0.0480(13) 0.021(3) Uiso 0.452(13) d P 2
C3A C 0.1331(11) 0.2050(12) 0.0845(14) 0.027(4) Uiso 0.452(13) d P 2
C4A C -0.0744(21) 0.2500 -0.0318(32) 0.063(10) Uiso 0.452(13) d SP 2
H4AA H -0.1042(21) 0.2007 -0.0077(32) 0.095 Uiso 0.452(13) calc PR 2
H4BB H -0.0688(21) 0.2495 -0.1137(32) 0.095 Uiso 0.90(3) calc SPR 2
H4CC H -0.1039(21) 0.2998 -0.0087(32) 0.095 Uiso 0.452(13) calc PR 2
C5A C 0.0359(16) 0.0876(21) 0.0272(27) 0.071(8) Uiso 0.452(13) d P 2
H5AA H 0.0540(16) 0.0716(21) -0.0480(27) 0.107 Uiso 0.452(13) calc PR 2
H5BB H -0.0227(16) 0.0797(21) 0.0332(27) 0.107 Uiso 0.452(13) calc PR 2
H5CC H 0.0633(16) 0.0532(21) 0.0832(27) 0.107 Uiso 0.452(13) calc PR 2
C6A C 0.2074(15) 0.1487(18) 0.1029(21) 0.060(7) Uiso 0.452(13) d P 2
H6AA H 0.2533(15) 0.1823(18) 0.1281(21) 0.090 Uiso 0.452(13) calc PR 2
H6BB H 0.2213(15) 0.1211(18) 0.0323(21) 0.090 Uiso 0.452(13) calc PR 2
H6CC H 0.1947(15) 0.1070(18) 0.1600(21) 0.090 Uiso 0.452(13) calc PR 2
C7 C -0.0841(7) 0.0422(7) 0.3160(10) 0.055(3) Uani 1 d . .
H7A H -0.0923(7) 0.0862(7) 0.2606(10) 0.083 Uiso 1 calc R .
H7B H -0.1019(7) 0.0615(7) 0.3899(10) 0.083 Uiso 1 calc R .
H7C H -0.1157(7) -0.0066(7) 0.2945(10) 0.083 Uiso 1 calc R .
C8 C 0.0049(6) 0.0196(5) 0.3207(7) 0.032(2) Uani 1 d . .
C9 C 0.0295(7) -0.0645(6) 0.3098(8) 0.045(2) Uani 1 d . .
H9 H -0.0101(7) -0.1056(6) 0.2950(8) 0.054 Uiso 1 calc R .
C10 C 0.1107(8) -0.0880(6) 0.3201(9) 0.053(3) Uani 1 d . .
H10 H 0.1256(8) -0.1445(6) 0.3120(9) 0.063 Uiso 1 calc R .
C11 C 0.1694(7) -0.0288(6) 0.3422(9) 0.050(2) Uani 1 d . .
H11 H 0.2241(7) -0.0456(6) 0.3505(9) 0.060 Uiso 1 calc R .
C12 C 0.1496(5) 0.0569(5) 0.3529(8) 0.035(2) Uani 1 d . .
C13 C 0.0677(5) 0.0792(5) 0.3380(7) 0.029(2) Uani 1 d . .
C14 C 0.2158(5) 0.1205(7) 0.3794(9) 0.051(3) Uani 1 d . .
H14A H 0.2690(5) 0.0962(7) 0.3641(9) 0.076 Uiso 1 calc R .
H14B H 0.2125(5) 0.1363(7) 0.4587(9) 0.076 Uiso 1 calc R .
H14C H 0.2081(5) 0.1697(7) 0.3324(9) 0.076 Uiso 1 calc R .
C15 C 0.0398(4) 0.2032(5) 0.4405(7) 0.028(2) Uani 1 d . .
H15 H 0.0337(4) 0.1717(5) 0.5073(7) 0.034 Uiso 1 calc R .
P P 0.1740(2) 0.2500 -0.2628(3) 0.0352(7) Uani 1 d S .
F1 F 0.1673(8) 0.1787(5) -0.1730(7) 0.111(3) Uani 1 d . .
F2 F 0.1694(8) 0.1781(6) -0.3548(9) 0.136(4) Uani 1 d . .
F3 F 0.2656(8) 0.2500 -0.2679(21) 0.179(10) Uani 1 d S .
F4 F 0.0752(8) 0.2500 -0.2637(21) 0.144(7) Uani 1 d S .

loop_
_atom_type_symbol
_atom_type_description
_atom_type_scat_dispersion_real
_atom_type_scat_dispersion_imag
_atom_type_scat_source
C C 0.0033 0.0016 'International Tables Vol C Tables 4.2.6.8 and 6.1.1.4'
H H 0.0000 0.0000 'International Tables Vol C Tables 4.2.6.8 and 6.1.1.4'
N N 0.0061 0.0033 'International Tables Vol C Tables 4.2.6.8 and 6.1.1.4'
F F 0.0171 0.0103 'International Tables Vol C Tables 4.2.6.8 and 6.1.1.4'
P P 0.1023 0.0942 'International Tables Vol C Tables 4.2.6.8 and 6.1.1.4'
Cl Cl 0.1484 0.1585 'International Tables Vol C Tables 4.2.6.8 and 6.1.1.4'
Ir Ir -1.4442 7.9887 'International Tables Vol C Tables 4.2.6.8 and 6.1.1.4'

loop_
_geom_angle_atom_site_label_1
_geom_angle_atom_site_label_2
_geom_angle_atom_site_label_3
_geom_angle
_geom_angle_site_symmetry_1
_geom_angle_site_symmetry_3
_geom_angle_publ_flag
N Ir N 76.0(4) 7_565 . ?
N Ir C2A 164.3(5) 7_565 . ?
N Ir C2A 108.5(5) . . ?
N Ir C2A 108.5(5) 7_565 7_565 ?
N Ir C2A 164.3(5) . 7_565 ?
C2A Ir C2A 63.3(10) . 7_565 ?
N Ir C1A 141.6(2) 7_565 . ?
N Ir C1A 141.6(2) . . ?
C2A Ir C1A 38.6(7) . . ?
C2A Ir C1A 38.6(7) 7_565 . ?
N Ir C3 160.1(5) 7_565 . ?
N Ir C3 122.8(5) . . ?
N Ir C3 122.8(5) 7_565 7_565 ?
N Ir C3 160.1(5) . 7_565 ?
C3 Ir C3 37.7(9) . 7_565 ?
N Ir C2 151.7(4) 7_565 . ?
N Ir C2 103.5(4) . . ?
C3 Ir C2 38.2(6) . . ?
C3 Ir C2 63.5(6) 7_565 . ?
N Ir C2 103.5(4) 7_565 7_565 ?
N Ir C2 151.7(4) . 7_565 ?
C3 Ir C2 63.5(6) . 7_565 ?
C3 Ir C2 38.2(6) 7_565 7_565 ?
C2 Ir C2 63.4(8) . 7_565 ?
N Ir C3A 102.7(5) 7_565 7_565 ?
N Ir C3A 128.1(5) . 7_565 ?
C2A Ir C3A 62.5(6) . 7_565 ?
C2A Ir C3A 36.8(6) 7_565 7_565 ?
C1A Ir C3A 63.4(9) . 7_565 ?
N Ir C3A 128.1(5) 7_565 . ?
N Ir C3A 102.7(5) . . ?
C2A Ir C3A 36.8(6) . . ?
C2A Ir C3A 62.5(6) 7_565 . ?
C1A Ir C3A 63.4(9) . . ?
C3A Ir C3A 37.7(10) 7_565 . ?
N Ir C1 116.5(4) 7_565 . ?
N Ir C1 116.5(4) . . ?
C3 Ir C1 63.4(7) . . ?
C3 Ir C1 63.4(7) 7_565 . ?
C2 Ir C1 37.8(5) . . ?
C2 Ir C1 37.8(5) 7_565 . ?
C15 N C13 118.1(7) . . ?
C15 N Ir 115.3(5) . . ?
C13 N Ir 126.6(5) . . ?
C2 C1 C2 107.9(19) . 7_565 ?
C2 C1 C4 125.7(10) . . ?
C2 C1 C4 125.7(10) 7_565 . ?
C2 C1 Ir 70.5(10) . . ?
C2 C1 Ir 70.5(10) 7_565 . ?
C4 C1 Ir 132.1(17) . . ?
C1 C2 C3 108.0(14) . . ?
C1 C2 C5 126.5(16) . . ?
C3 C2 C5 125.1(15) . . ?
C1 C2 Ir 71.8(10) . . ?
C3 C2 Ir 70.8(8) . . ?
C5 C2 Ir 128.8(11) . . ?
C3 C3 C2 108.1(9) 7_565 . ?
C3 C3 C6 126.1(12) 7_565 . ?
C2 C3 C6 125.6(17) . . ?
C3 C3 Ir 71.1(4) 7_565 . ?
C2 C3 Ir 71.0(8) . . ?
C6 C3 Ir 128.4(13) . . ?
C4A C1A C2A 128.0(12) . 7_565 ?
C4A C1A C2A 128.0(12) . . ?
C2A C1A C2A 103.8(24) 7_565 . ?
C4A C1A Ir 127.8(23) . . ?
C2A C1A Ir 69.3(12) 7_565 . ?
C2A C1A Ir 69.3(12) . . ?
C3A C2A C1A 110.5(17) . . ?
C3A C2A C5A 122.7(18) . . ?
C1A C2A C5A 126.3(19) . . ?
C3A C2A Ir 73.8(10) . . ?
C1A C2A Ir 72.1(12) . . ?
C5A C2A Ir 127.3(16) . . ?
C2A C3A C3A 107.6(11) . 7_565 ?
C2A C3A C6A 125.7(19) . . ?
C3A C3A C6A 126.1(12) 7_565 . ?
C2A C3A Ir 69.4(9) . . ?
C3A C3A Ir 71.2(5) 7_565 . ?
C6A C3A Ir 131.9(13) . . ?
C9 C8 C13 116.5(9) . . ?
C9 C8 C7 120.3(8) . . ?
C13 C8 C7 123.2(8) . . ?
C10 C9 C8 121.7(9) . . ?
C11 C10 C9 119.9(9) . . ?
C10 C11 C12 121.7(10) . . ?
C13 C12 C11 117.1(9) . . ?
C13 C12 C14 122.6(8) . . ?
C11 C12 C14 120.3(8) . . ?
C12 C13 C8 122.9(8) . . ?
C12 C13 N 116.6(7) . . ?
C8 C13 N 120.5(7) . . ?
N C15 C15 115.3(4) . 7_565 ?
F3 P F1 95.6(8) . 7_565 ?
F3 P F1 95.6(8) . . ?
F1 P F1 94.0(7) 7_565 . ?
F3 P F2 91.1(8) . . ?
F1 P F2 173.2(7) 7_565 . ?
F1 P F2 86.0(6) . . ?
F3 P F2 91.1(8) . 7_565 ?
F1 P F2 86.0(6) 7_565 7_565 ?
F1 P F2 173.2(7) . 7_565 ?
F2 P F2 93.1(9) . 7_565 ?
F3 P F4 177.3(13) . . ?
F1 P F4 86.3(8) 7_565 . ?
F1 P F4 86.3(8) . . ?
F2 P F4 87.0(8) . . ?
F2 P F4 87.0(8) 7_565 . ?

loop_
_geom_bond_atom_site_label_1
_geom_bond_atom_site_label_2
_geom_bond_distance
_geom_bond_site_symmetry_2
_geom_bond_publ_flag
Ir Cl 2.354(3) . ?
Ir N 2.091(7) 7_565 ?
Ir N 2.091(7) . ?
Ir C2A 2.150(16) . ?
Ir C2A 2.150(16) 7_565 ?
Ir C1A 2.187(27) . ?
Ir C3 2.196(15) . ?
Ir C3 2.196(15) 7_565 ?
Ir C2 2.198(14) . ?
Ir C2 2.198(14) 7_565 ?
Ir C3A 2.205(17) 7_565 ?
Ir C3A 2.205(17) . ?
Ir C1 2.215(21) . ?
N C15 1.280(10) . ?
N C13 1.450(10) . ?
C1 C2 1.43(2) . ?
C1 C2 1.43(2) 7_565 ?
C1 C4 1.46(3) . ?
C2 C3 1.44(2) . ?
C2 C5 1.51(2) . ?
C3 C3 1.42(3) 7_565 ?
C3 C6 1.49(3) . ?
C1A C4A 1.43(4) . ?
C1A C2A 1.43(3) 7_565 ?
C1A C2A 1.43(3) . ?
C2A C3A 1.38(2) . ?
C2A C5A 1.50(4) . ?
C3A C3A 1.42(4) 7_565 ?
C3A C6A 1.51(3) . ?
C7 C8 1.485(15) . ?
C8 C9 1.395(13) . ?
C8 C13 1.401(12) . ?
C9 C10 1.371(15) . ?
C10 C11 1.36(2) . ?
C11 C12 1.398(13) . ?
C12 C13 1.383(11) . ?
C12 C14 1.502(13) . ?
C15 C15 1.482(15) 7_565 ?
P F3 1.483(14) . ?
P F1 1.544(8) 7_565 ?
P F1 1.544(8) . ?
P F2 1.567(9) . ?
P F2 1.567(9) 7_565 ?
P F4 1.599(14) . ?

loop_
_geom_torsion_atom_site_label_1
_geom_torsion_atom_site_label_2
_geom_torsion_atom_site_label_3
_geom_torsion_atom_site_label_4
_geom_torsion
_geom_torsion_site_symmetry_1
_geom_torsion_site_symmetry_2
_geom_torsion_site_symmetry_3
_geom_torsion_site_symmetry_4
_geom_torsion_publ_flag
N Ir N C15 14.2(6) 7_565 . . . ?
C2A Ir N C15 178.6(7) . . . . ?
C2A Ir N C15 123.0(19) 7_565 . . . ?
C1A Ir N C15 -156.3(13) . . . . ?
C3 Ir N C15 -158.7(7) . . . . ?
C3 Ir N C15 -148.1(13) 7_565 . . . ?
C2 Ir N C15 165.1(7) . . . . ?
C2 Ir N C15 106.8(10) 7_565 . . . ?
C3A Ir N C15 109.5(8) 7_565 . . . ?
C3A Ir N C15 140.8(7) . . . . ?
C1 Ir N C15 127.2(6) . . . . ?
N Ir N C13 -164.5(5) 7_565 . . . ?
C2A Ir N C13 -0.1(8) . . . . ?
C2A Ir N C13 -55.7(20) 7_565 . . . ?
C1A Ir N C13 25.0(14) . . . . ?
C3 Ir N C13 22.6(8) . . . . ?
C3 Ir N C13 33.2(15) 7_565 . . . ?
C2 Ir N C13 -13.6(7) . . . . ?
C2 Ir N C13 -71.9(11) 7_565 . . . ?
C3A Ir N C13 -69.2(8) 7_565 . . . ?
C3A Ir N C13 -37.9(8) . . . . ?
C1 Ir N C13 -51.5(7) . . . . ?
N Ir C1 C2 164.4(8) 7_565 . . . ?
N Ir C1 C2 77.4(11) . . . . ?
C2A Ir C1 C2 -14.1(9) . . . . ?
C2A Ir C1 C2 -104.1(14) 7_565 . . . ?
C1A Ir C1 C2 -59.1(9) . . . . ?
C3 Ir C1 C2 -37.9(9) . . . . ?
C3 Ir C1 C2 -80.3(11) 7_565 . . . ?
C2 Ir C1 C2 0.0 . . . . ?
C2 Ir C1 C2 -118.2(18) 7_565 . . . ?
C3A Ir C1 C2 -150.4(32) 7_565 . . . ?
C3A Ir C1 C2 32.1(20) . . . . ?
N Ir C1 C2 -77.4(11) 7_565 . . 7_565 ?
N Ir C1 C2 -164.4(8) . . . 7_565 ?
C2A Ir C1 C2 104.1(14) . . . 7_565 ?
C2A Ir C1 C2 14.1(9) 7_565 . . 7_565 ?
C1A Ir C1 C2 59.1(9) . . . 7_565 ?
C3 Ir C1 C2 80.3(11) . . . 7_565 ?
C3 Ir C1 C2 37.9(9) 7_565 . . 7_565 ?
C2 Ir C1 C2 118.2(18) . . . 7_565 ?
C2 Ir C1 C2 0.000(2) 7_565 . . 7_565 ?
C3A Ir C1 C2 -32.1(20) 7_565 . . 7_565 ?
C3A Ir C1 C2 150.4(32) . . . 7_565 ?
N Ir C1 C4 43.5(3) 7_565 . . . ?
N Ir C1 C4 -43.5(3) . . . . ?
C2A Ir C1 C4 -135.0(8) . . . . ?
C2A Ir C1 C4 135.0(8) 7_565 . . . ?
C1A Ir C1 C4 180.0 . . . . ?
C3 Ir C1 C4 -158.8(5) . . . . ?
C3 Ir C1 C4 158.8(5) 7_565 . . . ?
C2 Ir C1 C4 -120.9(9) . . . . ?
C2 Ir C1 C4 120.9(9) 7_565 . . . ?
C3A Ir C1 C4 88.8(25) 7_565 . . . ?
C3A Ir C1 C4 -88.8(25) . . . . ?
C2 C1 C2 C3 1.2(21) 7_565 . . . ?
C4 C1 C2 C3 -169.6(20) . . . . ?
Ir C1 C2 C3 62.0(10) . . . . ?
C2 C1 C2 C5 174.0(12) 7_565 . . . ?
C4 C1 C2 C5 3.2(32) . . . . ?
Ir C1 C2 C5 -125.2(16) . . . . ?
C2 C1 C2 Ir -60.8(13) 7_565 . . . ?
C4 C1 C2 Ir 128.4(23) . . . . ?
Ir C1 C2 Ir 0.0 . . . . ?
N Ir C2 C1 -30.6(15) 7_565 . . . ?
N Ir C2 C1 -116.1(9) . . . . ?
C2A Ir C2 C1 131.1(33) . . . . ?
C2A Ir C2 C1 52.4(11) 7_565 . . . ?
C1A Ir C2 C1 94.7(12) . . . . ?
C3 Ir C2 C1 117.3(13) . . . . ?
C3 Ir C2 C1 80.0(11) 7_565 . . . ?
C2 Ir C2 C1 37.1(11) 7_565 . . . ?
C3A Ir C2 C1 11.3(12) 7_565 . . . ?
C3A Ir C2 C1 -25.3(16) . . . . ?
C1 Ir C2 C1 0.0 . . . . ?
N Ir C2 C3 -147.9(9) 7_565 . . . ?
N Ir C2 C3 126.6(8) . . . . ?
C2A Ir C2 C3 13.8(27) . . . . ?
C2A Ir C2 C3 -64.9(10) 7_565 . . . ?
C1A Ir C2 C3 -22.5(11) . . . . ?
C3 Ir C2 C3 0.0 . . . . ?
C3 Ir C2 C3 -37.2(10) 7_565 . . . ?
C2 Ir C2 C3 -80.1(9) 7_565 . . . ?
C3A Ir C2 C3 -106.0(11) 7_565 . . . ?
C3A Ir C2 C3 -142.5(19) . . . . ?
C1 Ir C2 C3 -117.3(13) . . . . ?
N Ir C2 C5 92.0(17) 7_565 . . . ?
N Ir C2 C5 6.5(16) . . . . ?
C2A Ir C2 C5 -106.3(35) . . . . ?
C2A Ir C2 C5 175.0(15) 7_565 . . . ?
C1A Ir C2 C5 -142.7(19) . . . . ?
C3 Ir C2 C5 -120.1(19) . . . . ?
C3 Ir C2 C5 -157.4(17) 7_565 . . . ?
C2 Ir C2 C5 159.7(14) 7_565 . . . ?
C3A Ir C2 C5 133.9(16) 7_565 . . . ?
C3A Ir C2 C5 97.3(22) . . . . ?
C1 Ir C2 C5 122.6(20) . . . . ?
C1 C2 C3 C3 -0.7(13) . . . 7_565 ?
C5 C2 C3 C3 -173.7(13) . . . 7_565 ?
Ir C2 C3 C3 61.8(4) . . . 7_565 ?
C1 C2 C3 C6 173.3(18) . . . . ?
C5 C2 C3 C6 0.4(26) . . . . ?
Ir C2 C3 C6 -124.1(17) . . . . ?
C1 C2 C3 Ir -62.6(11) . . . . ?
C5 C2 C3 Ir 124.5(15) . . . . ?
Ir C2 C3 Ir 0.000(1) . . . . ?
N Ir C3 C3 14.6(11) 7_565 . . 7_565 ?
N Ir C3 C3 174.1(5) . . . 7_565 ?
C2A Ir C3 C3 -125.5(14) . . . 7_565 ?
C2A Ir C3 C3 -24.6(7) 7_565 . . 7_565 ?
C1A Ir C3 C3 -1.3(33) . . . 7_565 ?
C3 Ir C3 C3 0.000(2) 7_565 . . 7_565 ?
C2 Ir C3 C3 -117.7(8) . . . 7_565 ?
C2 Ir C3 C3 -37.7(5) 7_565 . . 7_565 ?
C3A Ir C3 C3 -61.8(6) 7_565 . . 7_565 ?
C3A Ir C3 C3 -101.0(6) . . . 7_565 ?
C1 Ir C3 C3 -80.2(4) . . . 7_565 ?
N Ir C3 C2 132.3(12) 7_565 . . . ?
N Ir C3 C2 -68.2(9) . . . . ?
C2A Ir C3 C2 -7.8(15) . . . . ?
C2A Ir C3 C2 93.0(10) 7_565 . . . ?
C1A Ir C3 C2 116.3(34) . . . . ?
C3 Ir C3 C2 117.7(8) 7_565 . . . ?
C2 Ir C3 C2 0.0 . . . . ?
C2 Ir C3 C2 79.9(11) 7_565 . . . ?
C3A Ir C3 C2 55.8(10) 7_565 . . . ?
C3A Ir C3 C2 16.7(9) . . . . ?
C1 Ir C3 C2 37.5(8) . . . . ?
N Ir C3 C6 -106.9(20) 7_565 . . . ?
N Ir C3 C6 52.6(19) . . . . ?
C2A Ir C3 C6 113.0(24) . . . . ?
C2A Ir C3 C6 -146.2(20) 7_565 . . . ?
C1A Ir C3 C6 -122.9(41) . . . . ?
C3 Ir C3 C6 -121.6(17) 7_565 . . . ?
C2 Ir C3 C6 120.8(21) . . . . ?
C2 Ir C3 C6 -159.3(19) 7_565 . . . ?
C3A Ir C3 C6 176.6(19) 7_565 . . . ?
C3A Ir C3 C6 137.4(20) . . . . ?
C1 Ir C3 C6 158.3(19) . . . . ?
N Ir C1A C4A -82.6(10) 7_565 . . . ?
N Ir C1A C4A 82.6(10) . . . . ?
C2A Ir C1A C4A 122.7(11) . . . . ?
C2A Ir C1A C4A -122.7(11) 7_565 . . . ?
C3 Ir C1A C4A 88.7(31) . . . . ?
C3 Ir C1A C4A -88.7(31) 7_565 . . . ?
C2 Ir C1A C4A 135.9(7) . . . . ?
C2 Ir C1A C4A -135.9(7) 7_565 . . . ?
C3A Ir C1A C4A -158.8(6) 7_565 . . . ?
C3A Ir C1A C4A 158.8(6) . . . . ?
C1 Ir C1A C4A 180.0 . . . . ?
N Ir C1A C2A 40.1(20) 7_565 . . 7_565 ?
N Ir C1A C2A -154.7(8) . . . 7_565 ?
C2A Ir C1A C2A -114.5(22) . . . 7_565 ?
C2A Ir C1A C2A 0.000(2) 7_565 . . 7_565 ?
C3 Ir C1A C2A -148.5(40) . . . 7_565 ?
C3 Ir C1A C2A 34.0(25) 7_565 . . 7_565 ?
C2 Ir C1A C2A -101.4(16) . . . 7_565 ?
C2 Ir C1A C2A -13.2(10) 7_565 . . 7_565 ?
C3A Ir C1A C2A -36.1(11) 7_565 . . 7_565 ?
C3A Ir C1A C2A -78.4(14) . . . 7_565 ?
C1 Ir C1A C2A -57.3(11) . . . 7_565 ?
N Ir C1A C2A 154.7(8) 7_565 . . . ?
N Ir C1A C2A -40.1(20) . . . . ?
C2A Ir C1A C2A 0.000(2) . . . . ?
C2A Ir C1A C2A 114.5(22) 7_565 . . . ?
C3 Ir C1A C2A -34.0(25) . . . . ?
C3 Ir C1A C2A 148.5(40) 7_565 . . . ?
C2 Ir C1A C2A 13.2(10) . . . . ?
C2 Ir C1A C2A 101.4(16) 7_565 . . . ?
C3A Ir C1A C2A 78.4(14) 7_565 . . . ?
C3A Ir C1A C2A 36.1(11) . . . . ?
C1 Ir C1A C2A 57.3(11) . . . . ?
C4A C1A C2A C3A 173.3(28) . . . . ?
C2A C1A C2A C3A -3.0(25) 7_565 . . . ?
Ir C1A C2A C3A -64.3(13) . . . . ?
C4A C1A C2A C5A 1.1(42) . . . . ?
C2A C1A C2A C5A -175.3(17) 7_565 . . . ?
Ir C1A C2A C5A 123.5(21) . . . . ?
C4A C1A C2A Ir -122.4(31) . . . . ?
C2A C1A C2A Ir 61.2(15) 7_565 . . . ?
Ir C1A C2A Ir 0.000(2) . . . . ?
N Ir C2A C3A 17.9(26) 7_565 . . . ?
N Ir C2A C3A -86.5(10) . . . . ?
C2A Ir C2A C3A 79.0(11) 7_565 . . . ?
C1A Ir C2A C3A 118.5(17) . . . . ?
C3 Ir C2A C3A 143.9(20) . . . . ?
C3 Ir C2A C3A 106.6(12) 7_565 . . . ?
C2 Ir C2A C3A -15.6(26) . . . . ?
C2 Ir C2A C3A 63.8(11) 7_565 . . . ?
C3A Ir C2A C3A 37.5(11) 7_565 . . . ?
C3A Ir C2A C3A 0.0 . . . . ?
C1 Ir C2A C3A 22.9(10) . . . . ?
N Ir C2A C1A -100.6(22) 7_565 . . . ?
N Ir C2A C1A 155.0(12) . . . . ?
C2A Ir C2A C1A -39.4(14) 7_565 . . . ?
C1A Ir C2A C1A 0.000(2) . . . . ?
C3 Ir C2A C1A 25.4(17) . . . . ?
C3 Ir C2A C1A -11.8(14) 7_565 . . . ?
C2 Ir C2A C1A -134.1(35) . . . . ?
C2 Ir C2A C1A -54.7(13) 7_565 . . . ?
C3A Ir C2A C1A -81.0(14) 7_565 . . . ?
C3A Ir C2A C1A -118.5(17) . . . . ?
C1 Ir C2A C1A -95.6(14) . . . . ?
N Ir C2A C5A 136.9(19) 7_565 . . . ?
N Ir C2A C5A 32.6(20) . . . . ?
C2A Ir C2A C5A -161.9(17) 7_565 . . . ?
C1A Ir C2A C5A -122.5(24) . . . . ?
C3 Ir C2A C5A -97.1(24) . . . . ?
C3 Ir C2A C5A -134.3(20) 7_565 . . . ?
C2 Ir C2A C5A 103.4(37) . . . . ?
C2 Ir C2A C5A -177.2(19) 7_565 . . . ?
C3A Ir C2A C5A 156.5(20) 7_565 . . . ?
C3A Ir C2A C5A 119.1(23) . . . . ?
C1 Ir C2A C5A 142.0(22) . . . . ?
C1A C2A C3A C3A 2.0(16) . . . 7_565 ?
C5A C2A C3A C3A 174.5(17) . . . 7_565 ?
Ir C2A C3A C3A -61.3(5) . . . 7_565 ?
C1A C2A C3A C6A -169.2(20) . . . . ?
C5A C2A C3A C6A 3.3(29) . . . . ?
Ir C2A C3A C6A 127.5(18) . . . . ?
C1A C2A C3A Ir 63.2(15) . . . . ?
C5A C2A C3A Ir -124.2(20) . . . . ?
Ir C2A C3A Ir 0.0 . . . . ?
N Ir C3A C2A -174.0(9) 7_565 . . . ?
N Ir C3A C2A 104.0(10) . . . . ?
C2A Ir C3A C2A 0.0 . . . . ?
C2A Ir C3A C2A -81.3(14) 7_565 . . . ?
C1A Ir C3A C2A -37.8(10) . . . . ?
C3 Ir C3A C2A -16.9(10) . . . . ?
C3 Ir C3A C2A -56.1(11) 7_565 . . . ?
C2 Ir C3A C2A 9.2(15) . . . . ?
C2 Ir C3A C2A -94.9(11) 7_565 . . . ?
C3A Ir C3A C2A -118.0(10) 7_565 . . . ?
C1 Ir C3A C2A -116.7(28) . . . . ?
N Ir C3A C3A -56.0(4) 7_565 . . 7_565 ?
N Ir C3A C3A -138.0(3) . . . 7_565 ?
C2A Ir C3A C3A 118.0(10) . . . 7_565 ?
C2A Ir C3A C3A 36.6(6) 7_565 . . 7_565 ?
C1A Ir C3A C3A 80.2(5) . . . 7_565 ?
C3 Ir C3A C3A 101.0(6) . . . 7_565 ?
C3 Ir C3A C3A 61.8(5) 7_565 . . 7_565 ?
C2 Ir C3A C3A 127.2(14) . . . 7_565 ?
C2 Ir C3A C3A 23.1(6) 7_565 . . 7_565 ?
C3A Ir C3A C3A 0.000(2) 7_565 . . 7_565 ?
C1 Ir C3A C3A 1.3(26) . . . 7_565 ?
N Ir C3A C6A 66.1(21) 7_565 . . . ?
N Ir C3A C6A -16.0(20) . . . . ?
C2A Ir C3A C6A -120.0(24) . . . . ?
C2A Ir C3A C6A 158.7(21) 7_565 . . . ?
C1A Ir C3A C6A -157.8(21) . . . . ?
C3 Ir C3A C6A -136.9(22) . . . . ?
C3 Ir C3A C6A -176.1(21) 7_565 . . . ?
C2 Ir C3A C6A -110.7(27) . . . . ?
C2 Ir C3A C6A 145.1(21) 7_565 . . . ?
C3A Ir C3A C6A 122.1(19) 7_565 . . . ?
C1 Ir C3A C6A 123.4(37) . . . . ?
C13 C8 C9 C10 2.6(14) . . . . ?
C7 C8 C9 C10 -176.3(9) . . . . ?
C8 C9 C10 C11 0.4(15) . . . . ?
C9 C10 C11 C12 -1.2(16) . . . . ?
C10 C11 C12 C13 -1.1(15) . . . . ?
C10 C11 C12 C14 179.0(10) . . . . ?
C11 C12 C13 C8 4.3(14) . . . . ?
C14 C12 C13 C8 -175.7(9) . . . . ?
C11 C12 C13 N -176.2(8) . . . . ?
C14 C12 C13 N 3.7(13) . . . . ?
C9 C8 C13 C12 -5.0(13) . . . . ?
C7 C8 C13 C12 173.8(9) . . . . ?
C9 C8 C13 N 175.5(8) . . . . ?
C7 C8 C13 N -5.6(13) . . . . ?
C15 N C13 C12 -82.2(10) . . . . ?
Ir N C13 C12 96.5(8) . . . . ?
C15 N C13 C8 97.3(9) . . . . ?
Ir N C13 C8 -84.0(9) . . . . ?
C13 N C15 C15 166.5(5) . . . 7_565 ?
Ir N C15 C15 -12.4(5) . . . 7_565 ?
